data_1514954
loop_
_publ_author_name
'Dasgupta, Suvankar'
'Wu, Jishan'

_publ_section_title
;
 Formation of [2]rotaxanes by encircling [20], [21] and [22]crown ethers
 onto the dibenzylammonium dumbbell
;
_journal_issue 2
_journal_name_full 'Chemical Science'
_journal_page_first 425
_journal_paper_doi 10.1039/c1sc00613d
_journal_volume 3
_journal_year 2012
_chemical_formula_sum 'C30 H46 F6 N O7 P'
_chemical_formula_weight 677.65
_chemical_name_systematic
;
?
;
_space_group_IT_number 14
_symmetry_cell_setting monoclinic
_symmetry_space_group_name_Hall '-P 2ybc'
_symmetry_space_group_name_H-M 'P 1 21/c 1'
_atom_sites_solution_hydrogens geom
_atom_sites_solution_primary direct
_atom_sites_solution_secondary difmap
_audit_creation_method SHELXL-97
_cell_angle_alpha 90.00
_cell_angle_beta 93.616(3)
_cell_angle_gamma 90.00
_cell_formula_units_Z 4
_cell_length_a 8.7020(7)
_cell_length_b 32.962(3)
_cell_length_c 11.4583(10)
_cell_measurement_reflns_used 1018
_cell_measurement_temperature 100(2)
_cell_measurement_theta_max 21.88
_cell_measurement_theta_min 2.17
_cell_volume 3280.1(5)
_computing_cell_refinement 'Bruker SMART'
_computing_data_collection 'Bruker SMART'
_computing_data_reduction 'Bruker SAINT'
_computing_molecular_graphics 'Bruker SHELXTL'
_computing_publication_material 'Bruker SHELXTL'
_computing_structure_refinement 'SHELXL-97 (Sheldrick, 1997)'
_computing_structure_solution 'SHELXS-97 (Sheldrick, 1990)'
_diffrn_ambient_temperature 100(2)
_diffrn_measured_fraction_theta_full 0.998
_diffrn_measured_fraction_theta_max 0.998
_diffrn_measurement_device_type 'CCD area detector'
_diffrn_measurement_method 'phi and omega scans'
_diffrn_radiation_monochromator graphite
_diffrn_radiation_source 'fine-focus sealed tube'
_diffrn_radiation_type MoK\a
_diffrn_radiation_wavelength 0.71073
_diffrn_reflns_av_R_equivalents 0.0563
_diffrn_reflns_av_sigmaI/netI 0.0649
_diffrn_reflns_limit_h_max 11
_diffrn_reflns_limit_h_min -7
_diffrn_reflns_limit_k_max 42
_diffrn_reflns_limit_k_min -41
_diffrn_reflns_limit_l_max 14
_diffrn_reflns_limit_l_min -14
_diffrn_reflns_number 23572
_diffrn_reflns_theta_full 27.48
_diffrn_reflns_theta_max 27.48
_diffrn_reflns_theta_min 1.88
_exptl_absorpt_coefficient_mu 0.163
_exptl_absorpt_correction_T_max 0.9681
_exptl_absorpt_correction_T_min 0.9083
_exptl_absorpt_correction_type multi-scan
_exptl_absorpt_process_details 'Sadabs, (Sheldrick 2001)'
_exptl_crystal_colour Colourless
_exptl_crystal_density_diffrn 1.372
_exptl_crystal_density_meas ?
_exptl_crystal_density_method 'not measured'
_exptl_crystal_description Block
_exptl_crystal_F_000 1432
_exptl_crystal_size_max 0.60
_exptl_crystal_size_mid 0.26
_exptl_crystal_size_min 0.20
_refine_diff_density_max 1.039
_refine_diff_density_min -0.397
_refine_diff_density_rms 0.067
_refine_ls_extinction_method none
_refine_ls_goodness_of_fit_ref 1.026
_refine_ls_hydrogen_treatment constr
_refine_ls_matrix_type full
_refine_ls_number_parameters 406
_refine_ls_number_reflns 7513
_refine_ls_number_restraints 0
_refine_ls_restrained_S_all 1.026
_refine_ls_R_factor_all 0.0864
_refine_ls_R_factor_gt 0.0597
_refine_ls_shift/su_max 0.000
_refine_ls_shift/su_mean 0.000
_refine_ls_structure_factor_coef Fsqd
_refine_ls_weighting_details 'calc w=1/[\s^2^(Fo^2^)+(0.0609P)^2^+1.3217P] where P=(Fo^2^+2Fc^2^)/3'
_refine_ls_weighting_scheme calc
_refine_ls_wR_factor_gt 0.1283
_refine_ls_wR_factor_ref 0.1396
_reflns_number_gt 5490
_reflns_number_total 7513
_reflns_threshold_expression >2sigma(I)
_cod_data_source_file c1sc00613d.txt
_cod_data_source_block b205
_cod_depositor_comments
;
The following automatic conversions were performed:

'_symmetry_cell_setting' value 'Monoclinic' changed to 'monoclinic'
according to
/usr/data/users/saulius/automatic-downloads/retrospective/RSC/lib/dictionaries/cif_core.dic
dictionary named 'cif_core.dic' version 2.4.2 from
2011-04-26.

'_exptl_absorpt_correction_type' value 'Multi-scan'
changed to 'multi-scan' according to
/usr/data/users/saulius/automatic-downloads/retrospective/RSC/lib/dictionaries/cif_core.dic
dictionary named 'cif_core.dic' version 2.4.2 from 2011-04-26.

Automatic conversion script
Id: cif_fix_values 2281 2013-09-26 08:29:07Z andrius 

The following automatic conversions were performed:

'_exptl_crystal_density_meas' value 'Not Measured' was changed to '?'
- the value is perceived as not measured.

Automatic conversion script
Id: cif_fix_values 3008 2015-01-20 13:52:24Z robertas 
;
_cod_original_sg_symbol_H-M P2(1)/c
_cod_database_code 1514954

loop_
_symmetry_equiv_pos_as_xyz
'x, y, z'
'-x, y+1/2, -z+1/2'
'-x, -y, -z'
'x, -y-1/2, z-1/2'

loop_
_atom_site_label
_atom_site_type_symbol
_atom_site_fract_x
_atom_site_fract_y
_atom_site_fract_z
_atom_site_U_iso_or_equiv
_atom_site_adp_type
_atom_site_occupancy
_atom_site_symmetry_multiplicity
_atom_site_calc_flag
_atom_site_refinement_flags
O1 O 0.19635(19) 0.02021(5) 0.93379(14) 0.0249(4) Uani 1 1 d .
O2 O 0.11327(18) 0.01044(5) 0.68146(14) 0.0217(4) Uani 1 1 d .
O3 O 0.24191(18) 0.06957(5) 0.53760(13) 0.0200(4) Uani 1 1 d .
O4 O 0.13601(18) 0.15414(5) 0.55444(13) 0.0218(4) Uani 1 1 d .
O5 O -0.09109(17) 0.19811(5) 0.66153(13) 0.0189(3) Uani 1 1 d .
O6 O -0.0913(2) 0.20669(7) 0.90734(15) 0.0429(5) Uani 1 1 d .
O7 O 0.03730(19) 0.14897(5) 1.05357(13) 0.0215(4) Uani 1 1 d .
N1 N 0.0893(2) 0.13969(5) 0.80983(15) 0.0141(4) Uani 1 1 d .
H1A H 0.0481 0.1584 0.7572 0.017 Uiso 1 1 calc R
H1B H 0.0517 0.1450 0.8815 0.017 Uiso 1 1 calc R
C1 C -0.1300(3) 0.09151(6) 0.76512(19) 0.0160(5) Uani 1 1 d .
C2 C -0.2051(3) 0.07761(7) 0.6620(2) 0.0227(5) Uani 1 1 d .
H2 H -0.1477 0.0732 0.5954 0.027 Uiso 1 1 calc R
C3 C -0.3622(3) 0.07017(8) 0.6548(2) 0.0277(6) Uani 1 1 d .
H3 H -0.4118 0.0609 0.5835 0.033 Uiso 1 1 calc R
C4 C -0.4463(3) 0.07628(7) 0.7515(2) 0.0260(6) Uani 1 1 d .
H4 H -0.5537 0.0708 0.7472 0.031 Uiso 1 1 calc R
C5 C -0.3737(3) 0.09054(7) 0.8550(2) 0.0214(5) Uani 1 1 d .
H5 H -0.4318 0.0951 0.9212 0.026 Uiso 1 1 calc R
C6 C -0.2167(3) 0.09814(7) 0.86202(19) 0.0173(5) Uani 1 1 d .
H6 H -0.1678 0.1079 0.9330 0.021 Uiso 1 1 calc R
C7 C 0.0417(2) 0.09779(7) 0.77099(19) 0.0165(5) Uani 1 1 d .
H7A H 0.0908 0.0778 0.8259 0.020 Uiso 1 1 calc R
H7B H 0.0799 0.0926 0.6928 0.020 Uiso 1 1 calc R
C8 C 0.2610(2) 0.14362(7) 0.81868(19) 0.0162(5) Uani 1 1 d .
H8A H 0.3003 0.1390 0.7406 0.019 Uiso 1 1 calc R
H8B H 0.3050 0.1223 0.8719 0.019 Uiso 1 1 calc R
C9 C 0.3153(2) 0.18457(7) 0.86321(19) 0.0154(4) Uani 1 1 d .
C10 C 0.2989(3) 0.21908(7) 0.7935(2) 0.0215(5) Uani 1 1 d .
H10 H 0.2510 0.2171 0.7168 0.026 Uiso 1 1 calc R
C11 C 0.3521(3) 0.25632(7) 0.8352(2) 0.0255(5) Uani 1 1 d .
H11 H 0.3405 0.2798 0.7872 0.031 Uiso 1 1 calc R
C12 C 0.4222(3) 0.25934(7) 0.9470(2) 0.0262(6) Uani 1 1 d .
H12 H 0.4586 0.2849 0.9756 0.031 Uiso 1 1 calc R
C13 C 0.4390(3) 0.22543(8) 1.0164(2) 0.0254(5) Uani 1 1 d .
H13 H 0.4872 0.2276 1.0929 0.030 Uiso 1 1 calc R
C14 C 0.3859(3) 0.18805(7) 0.9751(2) 0.0208(5) Uani 1 1 d .
H14 H 0.3978 0.1647 1.0235 0.025 Uiso 1 1 calc R
C15 C 0.2210(3) -0.01613(7) 0.8706(2) 0.0262(6) Uani 1 1 d .
H15A H 0.2149 -0.0399 0.9230 0.031 Uiso 1 1 calc R
H15B H 0.3244 -0.0157 0.8392 0.031 Uiso 1 1 calc R
C16 C 0.0987(3) -0.01907(7) 0.7717(2) 0.0254(5) Uani 1 1 d .
H16A H 0.1028 -0.0465 0.7367 0.030 Uiso 1 1 calc R
H16B H -0.0036 -0.0159 0.8039 0.030 Uiso 1 1 calc R
C17 C 0.2317(3) 0.00133(7) 0.6055(2) 0.0244(5) Uani 1 1 d .
H17A H 0.2239 -0.0273 0.5801 0.029 Uiso 1 1 calc R
H17B H 0.3339 0.0055 0.6469 0.029 Uiso 1 1 calc R
C18 C 0.2139(3) 0.02886(7) 0.5014(2) 0.0245(5) Uani 1 1 d .
H18A H 0.2877 0.0210 0.4431 0.029 Uiso 1 1 calc R
H18B H 0.1084 0.0264 0.4644 0.029 Uiso 1 1 calc R
C19 C 0.2270(3) 0.09713(7) 0.44182(19) 0.0221(5) Uani 1 1 d .
H19A H 0.1219 0.0954 0.4037 0.027 Uiso 1 1 calc R
H19B H 0.3016 0.0901 0.3833 0.027 Uiso 1 1 calc R
C20 C 0.2573(3) 0.13947(7) 0.4869(2) 0.0210(5) Uani 1 1 d .
H20A H 0.3552 0.1397 0.5359 0.025 Uiso 1 1 calc R
H20B H 0.2691 0.1579 0.4199 0.025 Uiso 1 1 calc R
C21 C 0.0266(3) 0.17854(7) 0.48807(19) 0.0229(5) Uani 1 1 d .
H21A H 0.0076 0.1670 0.4087 0.027 Uiso 1 1 calc R
H21B H 0.0675 0.2064 0.4802 0.027 Uiso 1 1 calc R
C22 C -0.1198(3) 0.17982(7) 0.54848(19) 0.0221(5) Uani 1 1 d .
H22A H -0.1978 0.1958 0.5016 0.026 Uiso 1 1 calc R
H22B H -0.1601 0.1520 0.5573 0.026 Uiso 1 1 calc R
C23 C -0.2291(3) 0.20351(8) 0.7204(2) 0.0265(6) Uani 1 1 d .
H23A H -0.2717 0.1768 0.7408 0.032 Uiso 1 1 calc R
H23B H -0.3068 0.2178 0.6685 0.032 Uiso 1 1 calc R
C24 C -0.1945(4) 0.22781(9) 0.8289(2) 0.0394(8) Uani 1 1 d .
H24A H -0.1486 0.2541 0.8082 0.047 Uiso 1 1 calc R
H24B H -0.2912 0.2334 0.8671 0.047 Uiso 1 1 calc R
C25 C -0.1355(3) 0.20469(8) 1.0211(2) 0.0319(6) Uani 1 1 d .
H25A H -0.2287 0.1876 1.0241 0.038 Uiso 1 1 calc R
H25B H -0.1606 0.2322 1.0487 0.038 Uiso 1 1 calc R
C26 C -0.0077(3) 0.18704(7) 1.0985(2) 0.0233(5) Uani 1 1 d .
H26A H 0.0813 0.2058 1.1029 0.028 Uiso 1 1 calc R
H26B H -0.0424 0.1834 1.1785 0.028 Uiso 1 1 calc R
C27 C 0.1054(3) 0.12209(7) 1.14006(19) 0.0207(5) Uani 1 1 d .
H27A H 0.0327 0.1168 1.2014 0.025 Uiso 1 1 calc R
H27B H 0.2003 0.1342 1.1773 0.025 Uiso 1 1 calc R
C28 C 0.1422(3) 0.08377(7) 1.07979(19) 0.0199(5) Uani 1 1 d .
H28 H 0.0619 0.0713 1.0325 0.024 Uiso 1 1 calc R
C29 C 0.2782(3) 0.06556(7) 1.0867(2) 0.0218(5) Uani 1 1 d .
H29 H 0.3585 0.0775 1.1351 0.026 Uiso 1 1 calc R
C30 C 0.3132(3) 0.02747(7) 1.0235(2) 0.0251(5) Uani 1 1 d .
H30A H 0.4142 0.0300 0.9889 0.030 Uiso 1 1 calc R
H30B H 0.3186 0.0044 1.0789 0.030 Uiso 1 1 calc R
P1 P 0.63766(7) 0.129561(19) 0.28424(5) 0.01967(15) Uani 1 1 d .
F1 F 0.70160(18) 0.17495(4) 0.27472(13) 0.0352(4) Uani 1 1 d .
F2 F 0.47001(16) 0.14440(4) 0.23513(12) 0.0301(3) Uani 1 1 d .
F3 F 0.57417(16) 0.08420(4) 0.29404(13) 0.0306(4) Uani 1 1 d .
F4 F 0.80480(16) 0.11482(5) 0.33455(14) 0.0355(4) Uani 1 1 d .
F5 F 0.59165(16) 0.13872(4) 0.41413(12) 0.0291(3) Uani 1 1 d .
F6 F 0.68339(19) 0.12040(5) 0.15403(13) 0.0401(4) Uani 1 1 d .

loop_
_atom_site_aniso_label
_atom_site_aniso_U_11
_atom_site_aniso_U_22
_atom_site_aniso_U_33
_atom_site_aniso_U_23
_atom_site_aniso_U_13
_atom_site_aniso_U_12
O1 0.0273(10) 0.0200(9) 0.0265(9) -0.0020(7) -0.0070(7) 0.0044(7)
O2 0.0249(9) 0.0177(8) 0.0223(8) 0.0013(7) 0.0006(7) -0.0007(7)
O3 0.0248(9) 0.0180(8) 0.0172(8) -0.0017(6) 0.0003(6) -0.0026(6)
O4 0.0241(9) 0.0262(9) 0.0155(8) 0.0015(7) 0.0043(6) 0.0056(7)
O5 0.0180(9) 0.0207(9) 0.0180(8) -0.0003(6) 0.0005(6) 0.0011(6)
O6 0.0457(13) 0.0624(14) 0.0213(9) 0.0064(9) 0.0084(8) 0.0362(10)
O7 0.0332(10) 0.0176(9) 0.0138(8) 0.0000(6) 0.0025(7) 0.0041(7)
N1 0.0166(10) 0.0126(9) 0.0132(9) -0.0006(7) 0.0007(7) 0.0005(7)
C1 0.0188(12) 0.0101(10) 0.0186(11) 0.0020(8) -0.0022(9) 0.0009(8)
C2 0.0255(13) 0.0203(12) 0.0221(12) -0.0047(10) 0.0003(10) 0.0019(10)
C3 0.0261(14) 0.0254(14) 0.0305(14) -0.0122(11) -0.0059(11) 0.0000(10)
C4 0.0166(13) 0.0179(13) 0.0432(15) -0.0041(11) -0.0014(11) -0.0002(9)
C5 0.0174(12) 0.0192(12) 0.0279(13) -0.0013(10) 0.0025(10) 0.0030(9)
C6 0.0189(12) 0.0151(11) 0.0175(11) 0.0017(9) -0.0024(9) 0.0014(9)
C7 0.0192(12) 0.0152(11) 0.0154(11) 0.0001(9) 0.0026(9) -0.0001(9)
C8 0.0122(11) 0.0182(11) 0.0182(11) 0.0002(9) 0.0002(8) 0.0015(8)
C9 0.0088(11) 0.0179(11) 0.0199(11) -0.0011(9) 0.0036(8) 0.0015(8)
C10 0.0195(12) 0.0244(13) 0.0204(12) -0.0008(10) -0.0013(9) 0.0019(9)
C11 0.0257(14) 0.0165(12) 0.0345(14) 0.0028(10) 0.0036(11) 0.0028(10)
C12 0.0185(13) 0.0211(13) 0.0390(15) -0.0093(11) 0.0026(11) -0.0029(9)
C13 0.0212(13) 0.0322(15) 0.0223(12) -0.0057(10) -0.0016(10) -0.0032(10)
C14 0.0173(12) 0.0244(13) 0.0207(12) 0.0023(10) 0.0013(9) -0.0007(9)
C15 0.0353(15) 0.0156(12) 0.0271(13) 0.0031(10) -0.0019(11) 0.0025(10)
C16 0.0343(15) 0.0141(12) 0.0275(13) 0.0011(10) -0.0001(11) -0.0052(10)
C17 0.0277(14) 0.0174(12) 0.0280(13) -0.0056(10) 0.0007(10) 0.0008(10)
C18 0.0301(14) 0.0219(13) 0.0214(12) -0.0053(10) 0.0017(10) -0.0026(10)
C19 0.0246(13) 0.0270(13) 0.0151(11) -0.0004(9) 0.0040(9) -0.0010(10)
C20 0.0221(13) 0.0224(13) 0.0192(12) -0.0007(9) 0.0069(9) -0.0018(9)
C21 0.0284(14) 0.0249(13) 0.0151(11) 0.0016(9) -0.0010(9) 0.0019(10)
C22 0.0239(13) 0.0210(12) 0.0204(12) -0.0008(10) -0.0050(10) -0.0006(10)
C23 0.0199(13) 0.0302(14) 0.0299(13) 0.0133(11) 0.0053(10) 0.0119(10)
C24 0.0517(19) 0.0426(18) 0.0249(14) 0.0076(12) 0.0099(13) 0.0303(14)
C25 0.0410(17) 0.0292(15) 0.0264(14) 0.0004(11) 0.0083(12) 0.0076(12)
C26 0.0234(13) 0.0257(13) 0.0207(12) -0.0075(10) 0.0014(10) 0.0007(10)
C27 0.0196(12) 0.0277(13) 0.0146(11) 0.0017(9) 0.0011(9) 0.0026(9)
C28 0.0208(12) 0.0231(13) 0.0156(11) 0.0049(9) 0.0004(9) -0.0014(9)
C29 0.0197(13) 0.0248(13) 0.0202(12) 0.0025(10) -0.0033(9) -0.0001(9)
C30 0.0210(13) 0.0266(14) 0.0271(13) 0.0038(11) -0.0035(10) 0.0018(10)
P1 0.0171(3) 0.0213(3) 0.0207(3) -0.0040(2) 0.0014(2) -0.0031(2)
F1 0.0395(10) 0.0252(8) 0.0419(9) -0.0060(7) 0.0098(7) -0.0125(7)
F2 0.0269(8) 0.0294(8) 0.0325(8) 0.0015(6) -0.0099(6) 0.0020(6)
F3 0.0277(8) 0.0226(8) 0.0409(9) 0.0017(6) -0.0033(6) -0.0034(6)
F4 0.0159(8) 0.0414(9) 0.0489(10) -0.0127(8) -0.0009(7) 0.0018(6)
F5 0.0226(8) 0.0428(9) 0.0219(7) -0.0038(6) 0.0011(6) 0.0005(6)
F6 0.0490(11) 0.0455(10) 0.0271(8) -0.0127(7) 0.0123(7) -0.0105(8)

loop_
_atom_type_symbol
_atom_type_description
_atom_type_scat_dispersion_real
_atom_type_scat_dispersion_imag
_atom_type_scat_source
C C 0.0033 0.0016 'International Tables Vol C Tables 4.2.6.8 and 6.1.1.4'
H H 0.0000 0.0000 'International Tables Vol C Tables 4.2.6.8 and 6.1.1.4'
N N 0.0061 0.0033 'International Tables Vol C Tables 4.2.6.8 and 6.1.1.4'
O O 0.0106 0.0060 'International Tables Vol C Tables 4.2.6.8 and 6.1.1.4'
F F 0.0171 0.0103 'International Tables Vol C Tables 4.2.6.8 and 6.1.1.4'
P P 0.1023 0.0942 'International Tables Vol C Tables 4.2.6.8 and 6.1.1.4'

loop_
_geom_angle_atom_site_label_1
_geom_angle_atom_site_label_2
_geom_angle_atom_site_label_3
_geom_angle
C30 O1 C15 112.71(18)
C17 O2 C16 113.52(18)
C18 O3 C19 111.81(17)
C21 O4 C20 113.06(17)
C23 O5 C22 112.02(18)
C25 O6 C24 114.80(19)
C26 O7 C27 114.05(17)
C8 N1 C7 110.82(16)
C2 C1 C6 118.6(2)
C2 C1 C7 119.6(2)
C6 C1 C7 121.77(19)
C3 C2 C1 121.2(2)
C4 C3 C2 119.8(2)
C3 C4 C5 119.9(2)
C6 C5 C4 120.3(2)
C5 C6 C1 120.3(2)
N1 C7 C1 113.22(17)
N1 C8 C9 112.96(17)
C14 C9 C10 119.0(2)
C14 C9 C8 119.7(2)
C10 C9 C8 121.2(2)
C11 C10 C9 120.4(2)
C10 C11 C12 120.0(2)
C13 C12 C11 120.1(2)
C12 C13 C14 120.2(2)
C13 C14 C9 120.4(2)
O1 C15 C16 108.35(19)
O2 C16 C15 114.12(19)
O2 C17 C18 108.45(19)
O3 C18 C17 109.37(19)
O3 C19 C20 108.74(18)
O4 C20 C19 112.29(19)
O4 C21 C22 109.25(18)
O5 C22 C21 109.01(19)
O5 C23 C24 109.2(2)
O6 C24 C23 110.6(2)
O6 C25 C26 109.7(2)
O7 C26 C25 109.87(19)
O7 C27 C28 107.28(17)
C29 C28 C27 125.2(2)
C28 C29 C30 124.2(2)
O1 C30 C29 109.57(19)
F5 P1 F6 179.89(11)
F5 P1 F3 90.19(8)
F6 P1 F3 89.79(8)
F5 P1 F1 89.74(8)
F6 P1 F1 90.28(8)
F3 P1 F1 179.84(10)
F5 P1 F4 89.85(8)
F6 P1 F4 90.27(9)
F3 P1 F4 90.06(8)
F1 P1 F4 89.80(9)
F5 P1 F2 89.62(8)
F6 P1 F2 90.26(9)
F3 P1 F2 89.96(8)
F1 P1 F2 90.19(8)
F4 P1 F2 179.47(9)

loop_
_geom_bond_atom_site_label_1
_geom_bond_atom_site_label_2
_geom_bond_distance
O1 C30 1.419(3)
O1 C15 1.423(3)
O2 C17 1.422(3)
O2 C16 1.431(3)
O3 C18 1.421(3)
O3 C19 1.424(3)
O4 C21 1.428(3)
O4 C20 1.431(3)
O5 C23 1.425(3)
O5 C22 1.436(3)
O6 C25 1.383(3)
O6 C24 1.413(3)
O7 C26 1.421(3)
O7 C27 1.430(3)
N1 C8 1.497(3)
N1 C7 1.502(3)
C1 C2 1.391(3)
C1 C6 1.398(3)
C1 C7 1.506(3)
C2 C3 1.386(3)
C3 C4 1.381(3)
C4 C5 1.391(3)
C5 C6 1.386(3)
C8 C9 1.508(3)
C9 C14 1.391(3)
C9 C10 1.392(3)
C10 C11 1.386(3)
C11 C12 1.387(4)
C12 C13 1.374(4)
C13 C14 1.389(3)
C15 C16 1.508(3)
C17 C18 1.500(3)
C19 C20 1.506(3)
C21 C22 1.489(3)
C23 C24 1.494(4)
C25 C26 1.496(4)
C27 C28 1.484(3)
C28 C29 1.325(3)
C29 C30 1.491(3)
P1 F5 1.5942(14)
P1 F6 1.5970(15)
P1 F3 1.6003(15)
P1 F1 1.6025(15)
P1 F4 1.6057(16)
P1 F2 1.6065(15)

loop_
_geom_hbond_atom_site_label_D
_geom_hbond_atom_site_label_H
_geom_hbond_atom_site_label_A
_geom_hbond_distance_DH
_geom_hbond_distance_HA
_geom_hbond_distance_DA
_geom_hbond_angle_DHA
N1 H1B O6 0.92 2.41 2.969(2) 119.2
N1 H1B O7 0.92 1.99 2.874(2) 161.0
N1 H1A O4 0.92 2.50 3.017(2) 116.3
N1 H1A O5 0.92 2.05 2.954(2) 166.1
